data_7064289
loop_
_publ_author_name
'Yan, Yujie'
'Huang, Tao'
'Xiang, Yuge'
'Wang, Chengrong'
'Wang, Binshen'
'Luo, Liqiong'
'Peng, Rufang'
'Jin, Bo'

_publ_section_title
;
 Design and synthesis of fluorinated nitroaniline-fused carrier explosives
;
_journal_issue 9
_journal_name_full 'New Journal of Chemistry'
_journal_page_first 4146
_journal_page_last 4155
_journal_paper_doi 10.1039/D5NJ04260G
_journal_volume 50
_journal_year 2026
_chemical_formula_moiety 'C7 H3 F4 N3 O4'
_chemical_formula_sum 'C7 H3 F4 N3 O4'
_chemical_formula_weight 269.12
_space_group_crystal_system monoclinic
_space_group_IT_number 14
_space_group_name_Hall '-P 2ybc'
_space_group_name_H-M_alt 'P 1 21/c 1'
_atom_sites_solution_hydrogens mixed
_audit_creation_date 2024-12-20
_audit_creation_method
;
Olex2 1.2
(compiled 2018.05.29 svn.r3508 for OlexSys, GUI svn.r5506)
;
_audit_update_record
;
2024-12-23 deposited with the CCDC.	2025-12-17 downloaded from the CCDC.
;
_cell_angle_alpha 90
_cell_angle_beta 119.027(12)
_cell_angle_gamma 90
_cell_formula_units_Z 4
_cell_length_a 8.060(4)
_cell_length_b 16.847(9)
_cell_length_c 8.157(4)
_cell_measurement_reflns_used 1345
_cell_measurement_temperature 293(2)
_cell_measurement_theta_max 22.014
_cell_measurement_theta_min 2.418
_cell_volume 968.5(9)
_computing_cell_refinement 'SAINT V8.40B (?, 2016)'
_computing_data_reduction 'SAINT V8.40B (?, 2016)'
_computing_molecular_graphics 'Olex2 (Dolomanov et al., 2009)'
_computing_publication_material 'Olex2 (Dolomanov et al., 2009)'
_computing_structure_refinement 'ShelXL (Sheldrick, 2015)'
_computing_structure_solution 'SHELXT 2018/2 (Sheldrick, 2018)'
_diffrn_ambient_temperature 293.0
_diffrn_measured_fraction_theta_full 0.994
_diffrn_measured_fraction_theta_max 0.992
_diffrn_measurement_device_type 'D8 VENTURE'
_diffrn_radiation_type MoK\a
_diffrn_radiation_wavelength 0.71073
_diffrn_reflns_av_R_equivalents 0.0702
_diffrn_reflns_av_unetI/netI 0.0479
_diffrn_reflns_Laue_measured_fraction_full 0.994
_diffrn_reflns_Laue_measured_fraction_max 0.992
_diffrn_reflns_limit_h_max 8
_diffrn_reflns_limit_h_min -9
_diffrn_reflns_limit_k_max 20
_diffrn_reflns_limit_k_min -18
_diffrn_reflns_limit_l_max 9
_diffrn_reflns_limit_l_min -9
_diffrn_reflns_number 7227
_diffrn_reflns_point_group_measured_fraction_full 0.994
_diffrn_reflns_point_group_measured_fraction_max 0.992
_diffrn_reflns_theta_full 25.242
_diffrn_reflns_theta_max 25.394
_diffrn_reflns_theta_min 2.418
_exptl_absorpt_coefficient_mu 0.197
_exptl_absorpt_correction_T_max 0.7452
_exptl_absorpt_correction_T_min 0.4452
_exptl_absorpt_correction_type multi-scan
_exptl_absorpt_process_details
;
SADABS-2016/2 (Bruker,2016/2) was used for absorption correction.
wR2(int) was 0.1797 before and 0.1066 after correction.
The Ratio of minimum to maximum transmission is 0.5974.
The \l/2 correction factor is Not present.
;
_exptl_crystal_colour yellow
_exptl_crystal_colour_primary yellow
_exptl_crystal_density_diffrn 1.846
_exptl_crystal_description block
_exptl_crystal_F_000 536
_exptl_crystal_size_max 0.21
_exptl_crystal_size_mid 0.18
_exptl_crystal_size_min 0.12
_refine_diff_density_max 0.215
_refine_diff_density_min -0.283
_refine_diff_density_rms 0.061
_refine_ls_extinction_method none
_refine_ls_goodness_of_fit_ref 1.116
_refine_ls_hydrogen_treatment mixed
_refine_ls_matrix_type full
_refine_ls_number_parameters 171
_refine_ls_number_reflns 1767
_refine_ls_number_restraints 0
_refine_ls_restrained_S_all 1.116
_refine_ls_R_factor_all 0.1094
_refine_ls_R_factor_gt 0.0685
_refine_ls_shift/su_max 0.000
_refine_ls_shift/su_mean 0.000
_refine_ls_structure_factor_coef Fsqd
_refine_ls_weighting_details 'w=1/[\s^2^(Fo^2^)+(0.0363P)^2^+1.8709P] where P=(Fo^2^+2Fc^2^)/3'
_refine_ls_weighting_scheme calc
_refine_ls_wR_factor_gt 0.1367
_refine_ls_wR_factor_ref 0.1635
_reflns_Friedel_coverage 0.000
_reflns_number_gt 1185
_reflns_number_total 1767
_reflns_threshold_expression 'I > 2\s(I)'
_cod_data_source_file d5nj04260g2.cif
_cod_data_source_block mo_24121393227
_cod_depositor_comments 'Adding full bibliography for 7064288--7064289.cif.'
_cod_original_cell_volume 968.5(8)
_cod_database_code 7064289
_shelx_shelxl_version_number 2016/4
_shelx_space_group_comment
;
The symmetry employed for this shelxl refinement is uniquely defined
by the following loop, which should always be used as a source of
symmetry information in preference to the above space-group names.
They are only intended as comments.
;
_shelx_estimated_absorpt_t_max 0.977
_shelx_estimated_absorpt_t_min 0.960
_olex2_refinement_description
;
1. Fixed Uiso
 At 1.2 times of:
  All C(H) groups
2.a Aromatic/amide H refined with riding coordinates:
 C6(H6)
;
_olex2_submission_special_instructions 'No special instructions were received'

loop_
_space_group_symop_operation_xyz
'x, y, z'
'-x, y+1/2, -z+1/2'
'-x, -y, -z'
'x, -y-1/2, z-1/2'

loop_
_atom_site_label
_atom_site_type_symbol
_atom_site_fract_x
_atom_site_fract_y
_atom_site_fract_z
_atom_site_U_iso_or_equiv
_atom_site_adp_type
_atom_site_occupancy
_atom_site_site_symmetry_order
_atom_site_calc_flag
_atom_site_refinement_flags_posn
_atom_site_refinement_flags_adp
_atom_site_refinement_flags_occupancy
_atom_site_disorder_assembly
_atom_site_disorder_group
F1 F 0.1241(4) 0.64535(16) 0.7761(4) 0.0607(8) Uani 1 1 d . . . . .
F3 F 0.0755(4) 0.60859(18) 0.5051(4) 0.0665(8) Uani 1 1 d . . . . .
F2 F 0.1486(4) 0.52347(16) 0.7258(4) 0.0640(8) Uani 1 1 d . . . . .
O3 O 0.3222(5) 0.4526(2) 0.5363(5) 0.0644(10) Uani 1 1 d . . . . .
O2 O 0.2319(5) 0.7623(2) 0.6343(5) 0.0635(10) Uani 1 1 d . . . . .
O1 O 0.4294(5) 0.8017(2) 0.9160(5) 0.0664(10) Uani 1 1 d . . . . .
O4 O 0.4734(6) 0.4101(2) 0.8219(5) 0.0722(11) Uani 1 1 d . . . . .
N1 N 0.7756(7) 0.7579(3) 0.9670(8) 0.0795(16) Uani 1 1 d . . . . .
C1 C 0.6823(6) 0.6889(3) 0.9024(6) 0.0502(11) Uani 1 1 d . . . . .
C2 C 0.4852(6) 0.6806(2) 0.8179(6) 0.0409(10) Uani 1 1 d . . . . .
C3 C 0.3948(6) 0.6074(2) 0.7533(5) 0.0396(10) Uani 1 1 d . . . . .
C4 C 0.5047(6) 0.5422(3) 0.7690(6) 0.0421(10) Uani 1 1 d . . . . .
N3 N 0.4252(6) 0.4622(2) 0.7037(6) 0.0497(10) Uani 1 1 d . . . . .
N2 N 0.3737(5) 0.7530(2) 0.7883(6) 0.0493(9) Uani 1 1 d . . . . .
C6 C 0.7891(6) 0.6205(3) 0.9151(7) 0.0559(13) Uani 1 1 d . . . . .
H6 H 0.920401 0.623547 0.969115 0.067 Uiso 1 1 calc R . . . .
C5 C 0.6993(6) 0.5504(3) 0.8484(6) 0.0496(11) Uani 1 1 d . . . . .
C10 C 0.1844(6) 0.5967(3) 0.6875(6) 0.0468(11) Uani 1 1 d . . . . .
F4 F 0.8011(4) 0.48558(18) 0.8560(4) 0.0716(9) Uani 1 1 d . . . . .
H1A H 0.891(8) 0.754(3) 1.004(7) 0.069(17) Uiso 1 1 d . . . . .
H1B H 0.722(8) 0.801(3) 0.979(8) 0.074(19) Uiso 1 1 d . . . . .

loop_
_atom_site_aniso_label
_atom_site_aniso_U_11
_atom_site_aniso_U_22
_atom_site_aniso_U_33
_atom_site_aniso_U_23
_atom_site_aniso_U_13
_atom_site_aniso_U_12
F1 0.0515(16) 0.0591(17) 0.081(2) -0.0111(14) 0.0398(15) -0.0039(13)
F3 0.0452(15) 0.080(2) 0.0531(17) -0.0070(14) 0.0075(13) -0.0003(14)
F2 0.0591(17) 0.0487(16) 0.092(2) -0.0046(15) 0.0424(16) -0.0131(13)
O3 0.073(2) 0.058(2) 0.050(2) -0.0136(16) 0.0205(18) -0.0061(17)
O2 0.053(2) 0.058(2) 0.067(2) 0.0086(17) 0.0181(18) 0.0135(16)
O1 0.077(3) 0.050(2) 0.080(2) -0.0169(19) 0.044(2) -0.0056(18)
O4 0.112(3) 0.0384(19) 0.069(2) 0.0057(17) 0.046(2) -0.0003(19)
N1 0.047(3) 0.050(3) 0.124(5) -0.003(3) 0.027(3) -0.013(2)
C1 0.041(3) 0.049(3) 0.053(3) 0.006(2) 0.017(2) -0.006(2)
C2 0.037(2) 0.036(2) 0.045(2) 0.0033(19) 0.0161(19) 0.0012(18)
C3 0.037(2) 0.044(2) 0.037(2) 0.0017(19) 0.0177(18) -0.0003(19)
C4 0.042(2) 0.041(2) 0.040(2) -0.0010(18) 0.017(2) 0.0002(19)
N3 0.059(3) 0.041(2) 0.053(2) -0.0021(19) 0.031(2) 0.0009(18)
N2 0.047(2) 0.043(2) 0.064(3) 0.001(2) 0.031(2) -0.0046(18)
C6 0.033(2) 0.058(3) 0.068(3) 0.013(3) 0.018(2) 0.006(2)
C5 0.046(3) 0.048(3) 0.054(3) 0.008(2) 0.023(2) 0.011(2)
C10 0.046(3) 0.043(3) 0.051(3) -0.003(2) 0.023(2) 0.000(2)
F4 0.0589(18) 0.0648(19) 0.085(2) 0.0043(16) 0.0300(16) 0.0225(15)

loop_
_atom_type_symbol
_atom_type_description
_atom_type_scat_dispersion_real
_atom_type_scat_dispersion_imag
_atom_type_scat_source
C C 0.0033 0.0016 'International Tables Vol C Tables 4.2.6.8 and 6.1.1.4'
H H 0.0000 0.0000 'International Tables Vol C Tables 4.2.6.8 and 6.1.1.4'
F F 0.0171 0.0103 'International Tables Vol C Tables 4.2.6.8 and 6.1.1.4'
N N 0.0061 0.0033 'International Tables Vol C Tables 4.2.6.8 and 6.1.1.4'
O O 0.0106 0.0060 'International Tables Vol C Tables 4.2.6.8 and 6.1.1.4'

loop_
_geom_angle_atom_site_label_1
_geom_angle_atom_site_label_2
_geom_angle_atom_site_label_3
_geom_angle
_geom_angle_site_symmetry_1
_geom_angle_site_symmetry_3
_geom_angle_publ_flag
C1 N1 H1A 113(4) . . ?
C1 N1 H1B 123(4) . . ?
H1A N1 H1B 123(5) . . ?
N1 C1 C2 124.3(5) . . ?
N1 C1 C6 118.2(5) . . ?
C2 C1 C6 117.5(4) . . ?
C1 C2 C3 122.2(4) . . ?
C1 C2 N2 117.3(4) . . ?
C3 C2 N2 120.4(4) . . ?
C2 C3 C10 121.6(4) . . ?
C4 C3 C2 118.3(4) . . ?
C4 C3 C10 119.7(4) . . ?
C3 C4 N3 123.2(4) . . ?
C3 C4 C5 119.7(4) . . ?
C5 C4 N3 117.1(4) . . ?
O3 N3 O4 125.0(4) . . ?
O3 N3 C4 117.9(4) . . ?
O4 N3 C4 117.1(4) . . ?
O2 N2 C2 117.8(4) . . ?
O1 N2 O2 123.9(4) . . ?
O1 N2 C2 118.3(4) . . ?
C1 C6 H6 120.2 . . ?
C5 C6 C1 119.7(4) . . ?
C5 C6 H6 120.2 . . ?
C6 C5 C4 122.7(4) . . ?
F4 C5 C4 117.8(4) . . ?
F4 C5 C6 119.6(4) . . ?
F1 C10 F2 105.3(3) . . ?
F1 C10 C3 112.0(4) . . ?
F3 C10 F1 107.4(4) . . ?
F3 C10 F2 107.5(4) . . ?
F3 C10 C3 113.4(4) . . ?
F2 C10 C3 110.9(4) . . ?

loop_
_geom_bond_atom_site_label_1
_geom_bond_atom_site_label_2
_geom_bond_distance
_geom_bond_site_symmetry_2
_geom_bond_publ_flag
F1 C10 1.330(5) . ?
F3 C10 1.325(5) . ?
F2 C10 1.339(5) . ?
O3 N3 1.217(5) . ?
O2 N2 1.231(5) . ?
O1 N2 1.227(5) . ?
O4 N3 1.219(5) . ?
N1 C1 1.346(6) . ?
N1 H1A 0.83(5) . ?
N1 H1B 0.88(5) . ?
C1 C2 1.399(6) . ?
C1 C6 1.412(6) . ?
C2 C3 1.400(6) . ?
C2 N2 1.463(5) . ?
C3 C4 1.378(6) . ?
C3 C10 1.521(6) . ?
C4 N3 1.475(6) . ?
C4 C5 1.383(6) . ?
C6 H6 0.9300 . ?
C6 C5 1.353(6) . ?
C5 F4 1.349(5) . ?

loop_
_geom_torsion_atom_site_label_1
_geom_torsion_atom_site_label_2
_geom_torsion_atom_site_label_3
_geom_torsion_atom_site_label_4
_geom_torsion
_geom_torsion_site_symmetry_1
_geom_torsion_site_symmetry_2
_geom_torsion_site_symmetry_3
_geom_torsion_site_symmetry_4
_geom_torsion_publ_flag
N1 C1 C2 C3 -179.8(5) . . . . ?
N1 C1 C2 N2 3.8(7) . . . . ?
N1 C1 C6 C5 -178.8(5) . . . . ?
C1 C2 C3 C4 -2.1(6) . . . . ?
C1 C2 C3 C10 171.1(4) . . . . ?
C1 C2 N2 O2 134.0(4) . . . . ?
C1 C2 N2 O1 -44.0(6) . . . . ?
C1 C6 C5 C4 -0.9(7) . . . . ?
C1 C6 C5 F4 178.2(4) . . . . ?
C2 C1 C6 C5 -0.7(7) . . . . ?
C2 C3 C4 N3 -179.2(4) . . . . ?
C2 C3 C4 C5 0.5(6) . . . . ?
C2 C3 C10 F1 -30.1(6) . . . . ?
C2 C3 C10 F3 91.6(5) . . . . ?
C2 C3 C10 F2 -147.4(4) . . . . ?
C3 C2 N2 O2 -42.4(6) . . . . ?
C3 C2 N2 O1 139.7(4) . . . . ?
C3 C4 N3 O3 65.1(6) . . . . ?
C3 C4 N3 O4 -117.3(5) . . . . ?
C3 C4 C5 C6 1.0(7) . . . . ?
C3 C4 C5 F4 -178.1(4) . . . . ?
C4 C3 C10 F1 143.0(4) . . . . ?
C4 C3 C10 F3 -95.3(5) . . . . ?
C4 C3 C10 F2 25.7(5) . . . . ?
N3 C4 C5 C6 -179.3(4) . . . . ?
N3 C4 C5 F4 1.6(6) . . . . ?
N2 C2 C3 C4 174.2(4) . . . . ?
N2 C2 C3 C10 -12.7(6) . . . . ?
C6 C1 C2 C3 2.2(7) . . . . ?
C6 C1 C2 N2 -174.2(4) . . . . ?
C5 C4 N3 O3 -114.6(5) . . . . ?
C5 C4 N3 O4 63.1(5) . . . . ?
C10 C3 C4 N3 7.5(6) . . . . ?
C10 C3 C4 C5 -172.8(4) . . . . ?
